data_7013547
loop_
_publ_author_name
'Burrows, Andrew D.'
'Mahon, Mary F.'
'Varrone, Maurizio'

_publ_section_title
;
 The synthesis and late transition metal chemistry of 7-aza-N-indolyl
 phosphines and the activity of their palladium complexes in CO?ethene
 co-polymerisation
;
_journal_issue 24
_journal_name_full 'Dalton Transactions'
_journal_page_first 4718
_journal_paper_doi 10.1039/b309882f
_journal_year 2003
_chemical_formula_sum 'C20 H15 Cl N2 O P Rh'
_chemical_formula_weight 468.67
_chemical_name_systematic
;
?
;
_space_group_IT_number 2
_symmetry_cell_setting triclinic
_symmetry_space_group_name_Hall '-P 1'
_symmetry_space_group_name_H-M 'P -1'
_atom_sites_solution_hydrogens geom
_atom_sites_solution_primary direct
_atom_sites_solution_secondary difmap
_audit_creation_method SHELXL-97
_cell_angle_alpha 85.7660(11)
_cell_angle_beta 82.9660(11)
_cell_angle_gamma 87.5270(14)
_cell_formula_units_Z 4
_cell_length_a 9.0020(2)
_cell_length_b 13.8360(4)
_cell_length_c 15.0090(4)
_cell_measurement_reflns_used 25
_cell_measurement_temperature 293(2)
_cell_measurement_theta_max 18
_cell_measurement_theta_min 12
_cell_volume 1849.16(8)
_computing_data_reduction 'Denzo and Scalepack (otwinowski & Minor, 1997)'
_computing_molecular_graphics 'ORTEX (P.McArdle, 1995)'
_computing_publication_material 'SHELXL-97/2 (Sheldrick,1997)'
_computing_structure_refinement 'SHELXL-97 (Sheldrick, 1997)'
_computing_structure_solution 'SHELXS-97 (Sheldrick, 1990)'
_diffrn_ambient_temperature 293(2)
_diffrn_measured_fraction_theta_full 0.978
_diffrn_measured_fraction_theta_max 0.978
_diffrn_measurement_device_type KappaCCD
_diffrn_measurement_method KappaCCD
_diffrn_radiation_monochromator graphite
_diffrn_radiation_source 'fine-focus sealed tube'
_diffrn_radiation_type MoK\a
_diffrn_radiation_wavelength 0.71073
_diffrn_reflns_av_R_equivalents 0.0682
_diffrn_reflns_av_sigmaI/netI 0.0731
_diffrn_reflns_limit_h_max 11
_diffrn_reflns_limit_h_min -11
_diffrn_reflns_limit_k_max 17
_diffrn_reflns_limit_k_min -17
_diffrn_reflns_limit_l_max 19
_diffrn_reflns_limit_l_min -19
_diffrn_reflns_number 21848
_diffrn_reflns_theta_full 27.57
_diffrn_reflns_theta_max 27.57
_diffrn_reflns_theta_min 3.67
_exptl_absorpt_coefficient_mu 1.166
_exptl_absorpt_correction_T_max 1.038
_exptl_absorpt_correction_T_min 0.971
_exptl_absorpt_correction_type multi-scan
_exptl_absorpt_process_details
;
multi-scan from symmetry-related measurements (Blessing 1995)
;
_exptl_crystal_colour Yellow
_exptl_crystal_density_diffrn 1.683
_exptl_crystal_density_method 'not measured'
_exptl_crystal_description Block
_exptl_crystal_F_000 936
_exptl_crystal_size_max 0.15
_exptl_crystal_size_mid 0.10
_exptl_crystal_size_min 0.10
_refine_diff_density_max 0.708
_refine_diff_density_min -1.122
_refine_diff_density_rms 0.135
_refine_ls_extinction_coef 0.0100(7)
_refine_ls_extinction_expression Fc^*^=kFc[1+0.001xFc^2^\l^3^/sin(2\q)]^-1/4^
_refine_ls_extinction_method SHELXL
_refine_ls_goodness_of_fit_ref 1.037
_refine_ls_hydrogen_treatment mixed
_refine_ls_matrix_type full
_refine_ls_number_parameters 465
_refine_ls_number_reflns 8370
_refine_ls_number_restraints 0
_refine_ls_restrained_S_all 1.037
_refine_ls_R_factor_all 0.0526
_refine_ls_R_factor_gt 0.0404
_refine_ls_shift/su_max 0.002
_refine_ls_shift/su_mean 0.000
_refine_ls_structure_factor_coef Fsqd
_refine_ls_weighting_details 'calc w=1/[\s^2^(Fo^2^)+(0.0458P)^2^+0.3188P] where P=(Fo^2^+2Fc^2^)/3'
_refine_ls_weighting_scheme calc
_refine_ls_wR_factor_gt 0.0959
_refine_ls_wR_factor_ref 0.1033
_reflns_number_gt 6875
_reflns_number_total 8370
_reflns_threshold_expression >2sigma(I)
_cod_data_source_file b309882f.txt
_cod_data_source_block compound3a_k01adb6
_cod_depositor_comments
;
The following automatic conversions were performed:
'_symmetry_cell_setting' value 'Triclinic' changed to 'triclinic'
according to '/home/saulius/struct/CIF-dictionaries/cif_core.dic'
dictionary named 'cif_core.dic' version 2.4.1 from
2010-06-29.

'_exptl_absorpt_correction_type' value 'multiscan' changed to
'multi-scan' according to
'/home/saulius/struct/CIF-dictionaries/cif_core.dic' dictionary named
'cif_core.dic' version 2.4.1 from 2010-06-29.

Automatic conversion script
Id: cif_fix_enum 1527 2010-12-29 10:47:43Z saulius 
;
_cod_original_sg_symbol_H-M P-1
_cod_database_code 7013547

loop_
_symmetry_equiv_pos_as_xyz
'x, y, z'
'-x, -y, -z'

loop_
_atom_site_label
_atom_site_type_symbol
_atom_site_fract_x
_atom_site_fract_y
_atom_site_fract_z
_atom_site_U_iso_or_equiv
_atom_site_adp_type
_atom_site_occupancy
_atom_site_symmetry_multiplicity
_atom_site_calc_flag
_atom_site_refinement_flags
_atom_site_disorder_assembly
_atom_site_disorder_group
Rh1 Rh 0.64964(2) 1.288740(17) 0.185276(16) 0.01949(9) Uani 1 1 d . . .
Rh2 Rh 0.07538(2) 0.836548(17) 0.321037(16) 0.01890(9) Uani 1 1 d . . .
P1 P 0.80037(8) 1.26265(6) 0.06213(5) 0.01887(17) Uani 1 1 d . . .
P2 P 0.19534(8) 0.76583(6) 0.42969(5) 0.01774(17) Uani 1 1 d . . .
Cl1 Cl 0.47739(9) 1.30807(6) 0.31636(6) 0.02779(18) Uani 1 1 d . . .
Cl2 Cl -0.07149(9) 0.92142(7) 0.21879(6) 0.0319(2) Uani 1 1 d . . .
N1 N 0.5926(3) 1.14183(19) 0.17998(18) 0.0219(6) Uani 1 1 d . . .
N2 N 0.7710(3) 1.14335(19) 0.04910(18) 0.0216(5) Uani 1 1 d . . .
N3 N 0.1177(3) 0.96643(18) 0.37730(18) 0.0204(5) Uani 1 1 d . . .
N4 N 0.2294(3) 0.86415(18) 0.48726(18) 0.0205(5) Uani 1 1 d . . .
O1 O 0.7356(3) 1.49440(18) 0.16980(19) 0.0376(6) Uani 1 1 d . . .
O2 O 0.0201(3) 0.65065(18) 0.24571(17) 0.0310(5) Uani 1 1 d . . .
C1 C 0.7024(4) 1.4150(3) 0.1768(2) 0.0265(7) Uani 1 1 d . . .
C2 C 0.4903(4) 1.0873(3) 0.2324(2) 0.0287(7) Uani 1 1 d . . .
H2 H 0.4354 1.1138 0.2819 0.034 Uiso 1 1 calc R . .
C3 C 0.4646(4) 0.9920(3) 0.2142(3) 0.0330(8) Uani 1 1 d . . .
H3 H 0.3914 0.9575 0.2509 0.040 Uiso 1 1 calc R . .
C4 C 0.5444(4) 0.9486(3) 0.1438(3) 0.0330(8) Uani 1 1 d . . .
H4 H 0.5292 0.8844 0.1339 0.040 Uiso 1 1 calc R . .
C5 C 0.6490(4) 1.0024(2) 0.0871(2) 0.0267(7) Uani 1 1 d . . .
C6 C 0.6648(3) 1.0984(2) 0.1107(2) 0.0207(6) Uani 1 1 d . . .
C7 C 0.7535(4) 0.9908(2) 0.0078(2) 0.0295(7) Uani 1 1 d . . .
H7 H 0.7694 0.9351 -0.0237 0.035 Uiso 1 1 calc R . .
C8 C 0.8250(4) 1.0755(2) -0.0131(2) 0.0266(7) Uani 1 1 d . . .
H8 H 0.8987 1.0868 -0.0614 0.032 Uiso 1 1 calc R . .
C9 C 1.0015(3) 1.2689(2) 0.0572(2) 0.0217(6) Uani 1 1 d . . .
C10 C 1.0651(4) 1.2529(2) 0.1376(2) 0.0258(7) Uani 1 1 d . . .
H10 H 1.0039 1.2420 0.1917 0.031 Uiso 1 1 calc R . .
C11 C 1.2200(4) 1.2531(3) 0.1370(3) 0.0325(8) Uani 1 1 d . . .
H11 H 1.2624 1.2415 0.1904 0.039 Uiso 1 1 calc R . .
C12 C 1.3108(4) 1.2707(3) 0.0560(3) 0.0303(8) Uani 1 1 d . . .
H12 H 1.4142 1.2710 0.0554 0.036 Uiso 1 1 calc R . .
C13 C 1.2485(4) 1.2876(3) -0.0234(3) 0.0340(8) Uani 1 1 d . . .
H13 H 1.3097 1.3000 -0.0773 0.041 Uiso 1 1 calc R . .
C14 C 1.0939(4) 1.2861(3) -0.0228(2) 0.0292(7) Uani 1 1 d . . .
H14 H 1.0522 1.2968 -0.0766 0.035 Uiso 1 1 calc R . .
C15 C 0.7505(3) 1.3279(2) -0.0395(2) 0.0212(6) Uani 1 1 d . . .
C16 C 0.7800(5) 1.4267(3) -0.0534(2) 0.0343(8) Uani 1 1 d . . .
H16 H 0.8368 1.4552 -0.0154 0.041 Uiso 1 1 calc R . .
C17 C 0.7249(5) 1.4823(3) -0.1236(3) 0.0421(10) Uani 1 1 d . . .
H17 H 0.7462 1.5477 -0.1332 0.050 Uiso 1 1 calc R . .
C18 C 0.6379(4) 1.4403(3) -0.1797(3) 0.0372(9) Uani 1 1 d . . .
H18 H 0.5975 1.4781 -0.2253 0.045 Uiso 1 1 calc R . .
C19 C 0.6119(4) 1.3434(3) -0.1678(2) 0.0329(8) Uani 1 1 d . . .
H19 H 0.5567 1.3149 -0.2066 0.040 Uiso 1 1 calc R . .
C20 C 0.6679(3) 1.2872(3) -0.0976(2) 0.0268(7) Uani 1 1 d . . .
H20 H 0.6492 1.2213 -0.0899 0.032 Uiso 1 1 calc R . .
C28 C 0.3051(4) 0.8797(2) 0.5610(2) 0.0246(7) Uani 1 1 d . . .
H28 H 0.3453 0.8311 0.5980 0.030 Uiso 1 1 calc R . .
C27 C 0.3109(4) 0.9761(2) 0.5701(2) 0.0291(7) Uani 1 1 d . . .
H27 H 0.3537 1.0046 0.6147 0.035 Uiso 1 1 calc R . .
C25 C 0.2395(3) 1.0267(2) 0.4990(2) 0.0231(7) Uani 1 1 d . . .
C26 C 0.1896(3) 0.9538(2) 0.4503(2) 0.0190(6) Uani 1 1 d . . .
C34 C 0.1455(4) 0.6457(2) 0.5900(2) 0.0249(7) Uani 1 1 d . . .
H34 H 0.2411 0.6600 0.6014 0.030 Uiso 1 1 calc R . .
C29 C 0.0926(3) 0.6822(2) 0.5107(2) 0.0211(6) Uani 1 1 d . . .
C30 C -0.0504(3) 0.6592(2) 0.4940(2) 0.0219(6) Uani 1 1 d . . .
H30 H -0.0856 0.6824 0.4404 0.026 Uiso 1 1 calc R . .
C31 C -0.1405(4) 0.6020(2) 0.5564(2) 0.0252(7) Uani 1 1 d . . .
H31 H -0.2360 0.5874 0.5451 0.030 Uiso 1 1 calc R . .
C32 C -0.0876(4) 0.5666(3) 0.6355(2) 0.0301(8) Uani 1 1 d . . .
H32 H -0.1481 0.5286 0.6777 0.036 Uiso 1 1 calc R . .
C33 C 0.0553(4) 0.5874(3) 0.6525(2) 0.0308(8) Uani 1 1 d . . .
H33 H 0.0909 0.5627 0.7055 0.037 Uiso 1 1 calc R . .
C35 C 0.3815(3) 0.7106(2) 0.4076(2) 0.0196(6) Uani 1 1 d . . .
C40 C 0.5004(3) 0.7706(2) 0.3754(2) 0.0252(7) Uani 1 1 d . . .
H40 H 0.4857 0.8377 0.3730 0.030 Uiso 1 1 calc R . .
C39 C 0.6401(3) 0.7297(3) 0.3472(2) 0.0285(7) Uani 1 1 d . . .
H39 H 0.7192 0.7696 0.3262 0.034 Uiso 1 1 calc R . .
C38 C 0.6627(4) 0.6294(3) 0.3501(2) 0.0297(7) Uani 1 1 d . . .
H38 H 0.7560 0.6023 0.3300 0.036 Uiso 1 1 calc R . .
C37 C 0.5447(4) 0.5700(2) 0.3832(2) 0.0275(7) Uani 1 1 d . . .
H37 H 0.5599 0.5029 0.3866 0.033 Uiso 1 1 calc R . .
C36 C 0.4044(4) 0.6105(2) 0.4113(2) 0.0244(7) Uani 1 1 d . . .
H36 H 0.3255 0.5705 0.4326 0.029 Uiso 1 1 calc R . .
C21 C 0.0454(3) 0.7221(2) 0.2744(2) 0.0238(7) Uani 1 1 d . . .
C22 C 0.0916(4) 1.0603(2) 0.3485(2) 0.0262(7) Uani 1 1 d . . .
H22 H 0.0404 1.0733 0.2986 0.031 Uiso 1 1 calc R . .
C23 C 0.1382(4) 1.1375(2) 0.3908(2) 0.0292(7) Uani 1 1 d . . .
H23 H 0.1187 1.2006 0.3682 0.035 Uiso 1 1 calc R . .
C24 C 0.2136(4) 1.1221(3) 0.4661(2) 0.0288(7) Uiso 1 1 d . . .
H24 H 0.2459 1.1739 0.4940 0.035 Uiso 1 1 calc R . .

loop_
_atom_site_aniso_label
_atom_site_aniso_U_11
_atom_site_aniso_U_22
_atom_site_aniso_U_33
_atom_site_aniso_U_23
_atom_site_aniso_U_13
_atom_site_aniso_U_12
Rh1 0.01640(13) 0.02379(14) 0.01823(14) -0.00083(10) -0.00223(9) -0.00071(9)
Rh2 0.01554(13) 0.02261(14) 0.01830(14) 0.00085(9) -0.00245(9) -0.00049(9)
P1 0.0163(4) 0.0217(4) 0.0186(4) -0.0002(3) -0.0023(3) -0.0023(3)
P2 0.0145(3) 0.0184(4) 0.0204(4) 0.0002(3) -0.0031(3) -0.0017(3)
Cl1 0.0237(4) 0.0344(4) 0.0240(4) -0.0030(3) 0.0017(3) 0.0026(3)
Cl2 0.0300(4) 0.0414(5) 0.0242(4) 0.0039(4) -0.0092(3) 0.0065(4)
N1 0.0171(12) 0.0275(14) 0.0204(14) 0.0036(11) -0.0025(10) -0.0002(11)
N2 0.0190(12) 0.0214(13) 0.0239(14) -0.0021(11) -0.0001(10) -0.0016(10)
N3 0.0185(12) 0.0197(12) 0.0214(14) 0.0030(10) 0.0004(10) 0.0005(10)
N4 0.0226(13) 0.0182(12) 0.0213(14) 0.0004(10) -0.0055(11) -0.0011(10)
O1 0.0491(16) 0.0243(13) 0.0401(16) -0.0044(11) -0.0061(13) -0.0048(12)
O2 0.0283(12) 0.0340(13) 0.0314(14) -0.0104(11) -0.0002(10) -0.0047(10)
C1 0.0238(16) 0.0375(19) 0.0185(16) -0.0048(14) -0.0035(13) 0.0024(14)
C2 0.0213(15) 0.0351(18) 0.0281(18) 0.0067(14) -0.0014(13) -0.0013(14)
C3 0.0259(17) 0.0340(19) 0.038(2) 0.0101(16) -0.0047(15) -0.0079(15)
C4 0.0285(17) 0.0232(16) 0.048(2) 0.0025(15) -0.0109(16) -0.0058(14)
C5 0.0228(15) 0.0222(16) 0.036(2) -0.0004(14) -0.0092(14) -0.0033(13)
C6 0.0164(14) 0.0254(15) 0.0213(16) 0.0014(12) -0.0072(12) -0.0017(12)
C7 0.0323(18) 0.0254(17) 0.0316(19) -0.0052(14) -0.0058(15) -0.0008(14)
C8 0.0250(16) 0.0285(17) 0.0256(18) -0.0016(14) -0.0009(13) 0.0004(13)
C9 0.0164(14) 0.0229(15) 0.0262(17) -0.0015(12) -0.0045(12) -0.0019(12)
C10 0.0202(15) 0.0323(17) 0.0245(17) 0.0017(14) -0.0033(13) 0.0005(13)
C11 0.0260(17) 0.0344(19) 0.040(2) -0.0018(16) -0.0147(15) -0.0010(14)
C12 0.0160(15) 0.0298(17) 0.046(2) -0.0039(15) -0.0064(14) -0.0006(13)
C13 0.0210(16) 0.041(2) 0.038(2) 0.0027(16) 0.0028(15) -0.0062(15)
C14 0.0218(16) 0.041(2) 0.0243(18) 0.0002(15) -0.0010(13) -0.0013(14)
C15 0.0190(14) 0.0245(16) 0.0190(16) 0.0006(12) 0.0005(12) 0.0001(12)
C16 0.053(2) 0.0241(17) 0.0265(19) -0.0032(14) -0.0069(17) -0.0024(16)
C17 0.068(3) 0.0266(18) 0.029(2) -0.0003(15) -0.0010(19) 0.0098(18)
C18 0.0310(18) 0.053(2) 0.0239(19) 0.0073(17) 0.0013(15) 0.0158(17)
C19 0.0217(16) 0.052(2) 0.0249(18) 0.0013(16) -0.0038(14) -0.0047(15)
C20 0.0199(15) 0.0363(18) 0.0241(17) 0.0012(14) -0.0021(13) -0.0076(14)
C28 0.0271(16) 0.0242(16) 0.0252(17) -0.0013(13) -0.0132(14) -0.0023(13)
C27 0.0313(18) 0.0276(17) 0.0306(19) -0.0040(14) -0.0115(15) -0.0011(14)
C25 0.0196(15) 0.0216(15) 0.0272(18) -0.0046(13) 0.0009(13) 0.0017(12)
C26 0.0132(13) 0.0182(14) 0.0246(16) 0.0002(12) 0.0010(11) -0.0006(11)
C34 0.0214(15) 0.0276(16) 0.0260(18) 0.0002(13) -0.0051(13) -0.0010(13)
C29 0.0173(14) 0.0197(14) 0.0263(17) -0.0008(12) -0.0019(12) -0.0027(12)
C30 0.0188(14) 0.0209(15) 0.0265(17) -0.0012(12) -0.0050(12) -0.0027(12)
C31 0.0216(15) 0.0234(16) 0.0304(18) -0.0025(13) -0.0003(13) -0.0049(13)
C32 0.0329(18) 0.0267(17) 0.0280(19) 0.0052(14) 0.0048(15) -0.0071(14)
C33 0.0358(19) 0.0321(18) 0.0242(18) 0.0054(14) -0.0064(15) -0.0018(15)
C35 0.0159(14) 0.0215(15) 0.0212(16) -0.0013(12) -0.0017(12) -0.0013(12)
C40 0.0189(15) 0.0211(15) 0.0360(19) 0.0005(13) -0.0062(13) -0.0036(12)
C39 0.0154(15) 0.0336(18) 0.037(2) -0.0039(15) -0.0027(14) -0.0044(13)
C38 0.0193(15) 0.0364(19) 0.035(2) -0.0090(15) -0.0057(14) 0.0007(14)
C37 0.0257(16) 0.0206(16) 0.037(2) -0.0027(14) -0.0070(14) 0.0034(13)
C36 0.0218(15) 0.0234(16) 0.0282(18) -0.0014(13) -0.0037(13) -0.0047(13)
C21 0.0151(14) 0.0348(18) 0.0205(16) 0.0012(14) 0.0002(12) -0.0023(13)
C22 0.0267(16) 0.0254(16) 0.0246(18) 0.0033(13) 0.0006(13) 0.0034(13)
C23 0.0338(18) 0.0170(15) 0.034(2) 0.0043(13) 0.0032(15) 0.0031(13)

loop_
_atom_type_symbol
_atom_type_description
_atom_type_scat_dispersion_real
_atom_type_scat_dispersion_imag
_atom_type_scat_source
C C 0.0033 0.0016 'International Tables Vol C Tables 4.2.6.8 and 6.1.1.4'
H H 0.0000 0.0000 'International Tables Vol C Tables 4.2.6.8 and 6.1.1.4'
O O 0.0106 0.0060 'International Tables Vol C Tables 4.2.6.8 and 6.1.1.4'
Cl Cl 0.1484 0.1585 'International Tables Vol C Tables 4.2.6.8 and 6.1.1.4'
P P 0.1023 0.0942 'International Tables Vol C Tables 4.2.6.8 and 6.1.1.4'
Rh Rh -1.1178 0.9187 'International Tables Vol C Tables 4.2.6.8 and 6.1.1.4'
N N 0.0061 0.0033 'International Tables Vol C Tables 4.2.6.8 and 6.1.1.4'

loop_
_geom_angle_atom_site_label_1
_geom_angle_atom_site_label_2
_geom_angle_atom_site_label_3
_geom_angle
_geom_angle_site_symmetry_1
_geom_angle_site_symmetry_3
_geom_angle_publ_flag
C1 Rh1 N1 173.92(13) . . ?
C1 Rh1 P1 90.30(11) . . ?
N1 Rh1 P1 84.41(8) . . ?
C1 Rh1 Cl1 93.18(11) . . ?
N1 Rh1 Cl1 92.04(8) . . ?
P1 Rh1 Cl1 176.18(3) . . ?
C21 Rh2 N3 177.67(12) . . ?
C21 Rh2 P2 93.30(10) . . ?
N3 Rh2 P2 84.57(7) . . ?
C21 Rh2 Cl2 90.93(10) . . ?
N3 Rh2 Cl2 91.28(7) . . ?
P2 Rh2 Cl2 173.06(3) . . ?
N2 P1 C9 104.38(14) . . ?
N2 P1 C15 105.33(14) . . ?
C9 P1 C15 105.99(14) . . ?
N2 P1 Rh1 101.72(10) . . ?
C9 P1 Rh1 122.04(11) . . ?
C15 P1 Rh1 115.46(11) . . ?
N4 P2 C29 106.39(14) . . ?
N4 P2 C35 101.86(13) . . ?
C29 P2 C35 105.43(14) . . ?
N4 P2 Rh2 101.16(9) . . ?
C29 P2 Rh2 117.52(10) . . ?
C35 P2 Rh2 122.11(11) . . ?
C6 N1 C2 115.0(3) . . ?
C6 N1 Rh1 113.9(2) . . ?
C2 N1 Rh1 131.0(2) . . ?
C6 N2 C8 107.2(3) . . ?
C6 N2 P1 116.7(2) . . ?
C8 N2 P1 136.0(2) . . ?
C26 N3 C22 115.1(3) . . ?
C26 N3 Rh2 114.2(2) . . ?
C22 N3 Rh2 130.6(2) . . ?
C26 N4 C28 106.9(2) . . ?
C26 N4 P2 116.6(2) . . ?
C28 N4 P2 136.1(2) . . ?
O1 C1 Rh1 178.7(3) . . ?
N1 C2 C3 121.8(3) . . ?
C4 C3 C2 121.6(3) . . ?
C3 C4 C5 118.6(3) . . ?
C4 C5 C6 115.3(3) . . ?
C4 C5 C7 139.0(3) . . ?
C6 C5 C7 105.6(3) . . ?
N1 C6 N2 123.1(3) . . ?
N1 C6 C5 127.6(3) . . ?
N2 C6 C5 109.3(3) . . ?
C8 C7 C5 107.9(3) . . ?
C7 C8 N2 109.9(3) . . ?
C14 C9 C10 119.3(3) . . ?
C14 C9 P1 122.7(2) . . ?
C10 C9 P1 117.9(2) . . ?
C11 C10 C9 120.2(3) . . ?
C12 C11 C10 119.6(3) . . ?
C13 C12 C11 120.5(3) . . ?
C12 C13 C14 119.9(3) . . ?
C9 C14 C13 120.6(3) . . ?
C20 C15 C16 118.6(3) . . ?
C20 C15 P1 122.2(2) . . ?
C16 C15 P1 118.6(2) . . ?
C17 C16 C15 120.3(3) . . ?
C16 C17 C18 120.0(4) . . ?
C19 C18 C17 119.8(3) . . ?
C18 C19 C20 120.2(3) . . ?
C15 C20 C19 120.9(3) . . ?
C27 C28 N4 109.8(3) . . ?
C28 C27 C25 108.0(3) . . ?
C24 C25 C26 116.2(3) . . ?
C24 C25 C27 138.3(3) . . ?
C26 C25 C27 105.4(3) . . ?
N3 C26 N4 123.2(3) . . ?
N3 C26 C25 126.9(3) . . ?
N4 C26 C25 109.8(3) . . ?
C29 C34 C33 120.1(3) . . ?
C34 C29 C30 119.4(3) . . ?
C34 C29 P2 123.2(2) . . ?
C30 C29 P2 117.3(2) . . ?
C31 C30 C29 120.6(3) . . ?
C32 C31 C30 119.7(3) . . ?
C31 C32 C33 120.4(3) . . ?
C32 C33 C34 119.9(3) . . ?
C36 C35 C40 119.8(3) . . ?
C36 C35 P2 121.4(2) . . ?
C40 C35 P2 118.4(2) . . ?
C39 C40 C35 119.7(3) . . ?
C40 C39 C38 120.5(3) . . ?
C37 C38 C39 119.6(3) . . ?
C36 C37 C38 120.2(3) . . ?
C37 C36 C35 120.2(3) . . ?
O2 C21 Rh2 177.1(3) . . ?
N3 C22 C23 122.6(3) . . ?
C22 C23 C24 121.0(3) . . ?
C23 C24 C25 118.1(3) . . ?

loop_
_geom_bond_atom_site_label_1
_geom_bond_atom_site_label_2
_geom_bond_distance
_geom_bond_site_symmetry_2
_geom_bond_publ_flag
Rh1 C1 1.821(4) . ?
Rh1 N1 2.127(3) . ?
Rh1 P1 2.1977(9) . ?
Rh1 Cl1 2.3752(8) . ?
Rh2 C21 1.821(3) . ?
Rh2 N3 2.109(3) . ?
Rh2 P2 2.2108(8) . ?
Rh2 Cl2 2.3620(8) . ?
P1 N2 1.712(3) . ?
P1 C9 1.808(3) . ?
P1 C15 1.809(3) . ?
P2 N4 1.722(3) . ?
P2 C29 1.812(3) . ?
P2 C35 1.815(3) . ?
N1 C6 1.326(4) . ?
N1 C2 1.354(4) . ?
N2 C6 1.380(4) . ?
N2 C8 1.403(4) . ?
N3 C26 1.336(4) . ?
N3 C22 1.358(4) . ?
N4 C26 1.372(4) . ?
N4 C28 1.403(4) . ?
O1 C1 1.146(4) . ?
O2 C21 1.149(4) . ?
C2 C3 1.400(5) . ?
C3 C4 1.366(6) . ?
C4 C5 1.392(5) . ?
C5 C6 1.416(4) . ?
C5 C7 1.439(5) . ?
C7 C8 1.359(5) . ?
C9 C14 1.386(5) . ?
C9 C10 1.398(4) . ?
C10 C11 1.393(4) . ?
C11 C12 1.392(5) . ?
C12 C13 1.379(5) . ?
C13 C14 1.391(5) . ?
C15 C20 1.378(4) . ?
C15 C16 1.400(5) . ?
C16 C17 1.386(5) . ?
C17 C18 1.390(6) . ?
C18 C19 1.366(6) . ?
C19 C20 1.394(5) . ?
C28 C27 1.355(5) . ?
C27 C25 1.436(5) . ?
C25 C24 1.395(5) . ?
C25 C26 1.408(4) . ?
C34 C29 1.388(4) . ?
C34 C33 1.396(5) . ?
C29 C30 1.396(4) . ?
C30 C31 1.386(4) . ?
C31 C32 1.382(5) . ?
C32 C33 1.388(5) . ?
C35 C36 1.389(4) . ?
C35 C40 1.400(4) . ?
C40 C39 1.387(5) . ?
C39 C38 1.393(5) . ?
C38 C37 1.392(5) . ?
C37 C36 1.390(5) . ?
C22 C23 1.387(5) . ?
C23 C24 1.388(5) . ?
